data_7003938
loop_
_publ_author_name
'John, Alex'
'Shaikh, Mobin M.'
'Ghosh, Prasenjit'

_publ_section_title
;
 Structural and functional mimic of galactose oxidase by a copper
 complex of a sterically demanding [N2O2] ligand
;
_journal_issue 21
_journal_name_full 'Dalton Transactions'
_journal_page_first 2815
_journal_page_last 2824
_journal_paper_doi 10.1039/b801496e
_journal_year 2008
_chemical_formula_sum 'C32 H42 Cu N2 O4'
_chemical_formula_weight 582.21
_chemical_name_systematic
;
?
;
_space_group_IT_number 2
_symmetry_cell_setting triclinic
_symmetry_space_group_name_Hall '-P 1'
_symmetry_space_group_name_H-M 'P -1'
_atom_sites_solution_hydrogens geom
_atom_sites_solution_primary direct
_atom_sites_solution_secondary difmap
_audit_creation_method SHELXL-97
_cell_angle_alpha 73.601(10)
_cell_angle_beta 74.338(5)
_cell_angle_gamma 83.836(8)
_cell_formula_units_Z 4
_cell_length_a 12.3083(4)
_cell_length_b 14.719(2)
_cell_length_c 18.0662(15)
_cell_measurement_reflns_used 15852
_cell_measurement_temperature 120(2)
_cell_measurement_theta_max 32.5654
_cell_measurement_theta_min 3.0848
_cell_volume 3021.5(5)
_computing_cell_refinement 'CrysAlis RED, Oxford Diffraction Ltd.,'
_computing_data_collection 'CrysAlis CCD, Oxford Diffraction Ltd.,'
_computing_data_reduction 'CrysAlis RED, Oxford Diffraction Ltd.,'
_computing_molecular_graphics Ortep3
_computing_publication_material Shelx97
_computing_structure_refinement 'SHELXL-97 (Sheldrick, 1997)'
_computing_structure_solution 'SHELXS-97 (Sheldrick, 1997)'
_diffrn_ambient_temperature 120(2)
_diffrn_detector_area_resol_mean 15.9948
_diffrn_measured_fraction_theta_full 0.993
_diffrn_measured_fraction_theta_max 0.993
_diffrn_radiation_monochromator graphite
_diffrn_radiation_source 'Enhance (Mo) X-ray Source'
_diffrn_radiation_type MoK\a
_diffrn_radiation_wavelength 0.71073
_diffrn_reflns_av_R_equivalents 0.0294
_diffrn_reflns_av_sigmaI/netI 0.0456
_diffrn_reflns_limit_h_max 14
_diffrn_reflns_limit_h_min -14
_diffrn_reflns_limit_k_max 17
_diffrn_reflns_limit_k_min -17
_diffrn_reflns_limit_l_max 21
_diffrn_reflns_limit_l_min -21
_diffrn_reflns_number 25774
_diffrn_reflns_theta_full 25.00
_diffrn_reflns_theta_max 25.00
_diffrn_reflns_theta_min 3.09
_exptl_absorpt_coefficient_mu 0.760
_exptl_absorpt_correction_T_max 0.8567
_exptl_absorpt_correction_T_min 0.7875
_exptl_absorpt_correction_type multi-scan
_exptl_absorpt_process_details
;
CrysAlis RED, Oxford Diffraction Ltd.,
Version 1.171.31.5 (release 28-08-2006 CrysAlis171 .NET)
(compiled Aug 28 2006,13:05:05)
Empirical absorption correction using spherical harmonics,
implemented in SCALE3 ABSPACK scaling algorithm.
;
_exptl_crystal_colour green
_exptl_crystal_density_diffrn 1.280
_exptl_crystal_density_method 'not measured'
_exptl_crystal_description block
_exptl_crystal_F_000 1236
_exptl_crystal_size_max 0.33
_exptl_crystal_size_mid 0.26
_exptl_crystal_size_min 0.21
_refine_diff_density_max 0.375
_refine_diff_density_min -0.316
_refine_diff_density_rms 0.053
_refine_ls_extinction_method none
_refine_ls_goodness_of_fit_ref 1.046
_refine_ls_hydrogen_treatment mixed
_refine_ls_matrix_type full
_refine_ls_number_parameters 729
_refine_ls_number_reflns 10584
_refine_ls_number_restraints 0
_refine_ls_restrained_S_all 1.046
_refine_ls_R_factor_all 0.0479
_refine_ls_R_factor_gt 0.0320
_refine_ls_shift/su_max 0.006
_refine_ls_shift/su_mean 0.000
_refine_ls_structure_factor_coef Fsqd
_refine_ls_weighting_details 'calc w=1/[\s^2^(Fo^2^)+(0.0453P)^2^+0.5784P] where P=(Fo^2^+2Fc^2^)/3'
_refine_ls_weighting_scheme calc
_refine_ls_wR_factor_gt 0.0768
_refine_ls_wR_factor_ref 0.0853
_reflns_number_gt 8294
_reflns_number_total 10584
_reflns_threshold_expression >2sigma(I)
_cod_data_source_file b801496e.txt
_cod_data_source_block pg108
_cod_depositor_comments
;
The following automatic conversions were performed:
'_symmetry_cell_setting' value 'Triclinic' changed to 'triclinic'
according to '/home/saulius/struct/CIF-dictionaries/cif_core.dic'
dictionary named 'cif_core.dic' version 2.4.1 from 2010-06-29.

Automatic conversion script
Id: cif_fix_enum 1527 2010-12-29 10:47:43Z saulius 
;
_cod_original_cell_volume 3021.6(5)
_cod_database_code 7003938

loop_
_symmetry_equiv_pos_as_xyz
'x, y, z'
'-x, -y, -z'

loop_
_atom_site_label
_atom_site_type_symbol
_atom_site_fract_x
_atom_site_fract_y
_atom_site_fract_z
_atom_site_U_iso_or_equiv
_atom_site_adp_type
_atom_site_occupancy
_atom_site_symmetry_multiplicity
_atom_site_calc_flag
_atom_site_refinement_flags
_atom_site_disorder_assembly
_atom_site_disorder_group
Cu1 Cu 0.64600(2) 0.886450(19) 0.751776(15) 0.01699(8) Uani 1 1 d . . .
Cu2 Cu 0.75289(2) 0.629308(19) 0.715331(15) 0.01526(8) Uani 1 1 d . . .
O1 O 0.80318(12) 0.90141(11) 0.72730(9) 0.0193(3) Uani 1 1 d . . .
O2 O 0.56016(13) 1.02370(12) 0.80246(10) 0.0216(4) Uani 1 1 d . . .
O3 O 0.65564(13) 0.94345(12) 0.63838(9) 0.0235(4) Uani 1 1 d . . .
O4 O 0.58010(14) 1.08737(13) 0.64487(10) 0.0337(4) Uani 1 1 d . . .
O5 O 0.82703(12) 0.58549(11) 0.79739(8) 0.0186(3) Uani 1 1 d . . .
O6 O 0.79120(13) 0.50245(11) 0.65637(9) 0.0196(4) Uani 1 1 d . . .
O7 O 0.61233(12) 0.58151(11) 0.79497(9) 0.0219(4) Uani 1 1 d . . .
O8 O 0.62279(14) 0.43633(13) 0.77590(10) 0.0332(4) Uani 1 1 d . . .
N1 N 0.63497(14) 0.81395(13) 0.86735(10) 0.0170(4) Uani 1 1 d . . .
N2 N 0.49027(15) 0.84107(14) 0.77422(11) 0.0209(4) Uani 1 1 d . . .
N3 N 0.89093(14) 0.69206(13) 0.63187(10) 0.0151(4) Uani 1 1 d . . .
N4 N 0.66923(14) 0.70426(13) 0.63702(11) 0.0170(4) Uani 1 1 d . . .
C1 C 0.86311(17) 0.89807(16) 0.78000(13) 0.0176(5) Uani 1 1 d . . .
C2 C 0.95277(17) 0.96098(16) 0.76065(13) 0.0185(5) Uani 1 1 d . . .
C3 C 0.97839(18) 1.03741(17) 0.68068(13) 0.0206(5) Uani 1 1 d . . .
C4 C 1.0147(2) 0.99030(18) 0.61130(14) 0.0298(6) Uani 1 1 d . . .
H4A H 0.9525 0.9571 0.6101 0.045 Uiso 1 1 calc R . .
H4B H 1.0769 0.9464 0.6187 0.045 Uiso 1 1 calc R . .
H4C H 1.0372 1.0381 0.5619 0.045 Uiso 1 1 calc R . .
C5 C 1.0740(2) 1.10028(18) 0.67408(15) 0.0308(6) Uani 1 1 d . . .
H5A H 1.0832 1.1504 0.6257 0.046 Uiso 1 1 calc R . .
H5B H 1.1429 1.0629 0.6735 0.046 Uiso 1 1 calc R . .
H5C H 1.0557 1.1269 0.7189 0.046 Uiso 1 1 calc R . .
C6 C 0.8742(2) 1.10315(18) 0.67209(15) 0.0297(6) Uani 1 1 d . . .
H6A H 0.8114 1.0661 0.6777 0.044 Uiso 1 1 calc R . .
H6B H 0.8900 1.1478 0.6205 0.044 Uiso 1 1 calc R . .
H6C H 0.8560 1.1366 0.7127 0.044 Uiso 1 1 calc R . .
C7 C 1.01418(18) 0.95177(17) 0.81694(14) 0.0217(5) Uani 1 1 d . . .
H7 H 1.0744 0.9914 0.8040 0.026 Uiso 1 1 calc R . .
C8 C 0.99061(18) 0.88666(17) 0.89151(13) 0.0208(5) Uani 1 1 d . . .
C9 C 1.0554(2) 0.88688(19) 0.95216(15) 0.0281(6) Uani 1 1 d . . .
H9A H 1.0243 0.8415 1.0015 0.042 Uiso 1 1 calc R . .
H9B H 1.0493 0.9489 0.9608 0.042 Uiso 1 1 calc R . .
H9C H 1.1334 0.8704 0.9325 0.042 Uiso 1 1 calc R . .
C10 C 0.90266(18) 0.82664(16) 0.90936(13) 0.0203(5) Uani 1 1 d . . .
H10 H 0.8852 0.7823 0.9587 0.024 Uiso 1 1 calc R . .
C11 C 0.83954(17) 0.83128(16) 0.85468(13) 0.0180(5) Uani 1 1 d . . .
C12 C 0.74608(18) 0.76346(16) 0.87508(13) 0.0198(5) Uani 1 1 d . . .
H12A H 0.7380 0.7246 0.9293 0.024 Uiso 1 1 calc R . .
H12B H 0.7662 0.7218 0.8400 0.024 Uiso 1 1 calc R . .
C13 C 0.60748(18) 0.87884(16) 0.92141(13) 0.0193(5) Uani 1 1 d . . .
H13A H 0.6143 0.8425 0.9739 0.023 Uiso 1 1 calc R . .
H13B H 0.6635 0.9273 0.9017 0.023 Uiso 1 1 calc R . .
C14 C 0.49276(18) 0.92663(16) 0.92970(13) 0.0182(5) Uani 1 1 d . . .
C15 C 0.47123(17) 1.00482(16) 0.86970(13) 0.0181(5) Uani 1 1 d . . .
C16 C 0.36887(18) 1.05865(17) 0.88124(13) 0.0202(5) Uani 1 1 d . . .
C17 C 0.3447(2) 1.15071(19) 0.82094(14) 0.0284(6) Uani 1 1 d . . .
C18 C 0.3256(2) 1.1277(2) 0.74720(15) 0.0405(7) Uani 1 1 d . . .
H18A H 0.3930 1.0984 0.7213 0.061 Uiso 1 1 calc R . .
H18B H 0.3076 1.1852 0.7108 0.061 Uiso 1 1 calc R . .
H18C H 0.2643 1.0854 0.7637 0.061 Uiso 1 1 calc R . .
C19 C 0.4415(2) 1.21985(19) 0.79661(17) 0.0413(7) Uani 1 1 d . . .
H19A H 0.4507 1.2343 0.8431 0.062 Uiso 1 1 calc R . .
H19B H 0.4239 1.2772 0.7599 0.062 Uiso 1 1 calc R . .
H19C H 0.5102 1.1912 0.7717 0.062 Uiso 1 1 calc R . .
C20 C 0.2368(2) 1.2039(2) 0.85643(16) 0.0469(8) Uani 1 1 d . . .
H20A H 0.1726 1.1655 0.8688 0.070 Uiso 1 1 calc R . .
H20B H 0.2268 1.2625 0.8184 0.070 Uiso 1 1 calc R . .
H20C H 0.2438 1.2166 0.9042 0.070 Uiso 1 1 calc R . .
C21 C 0.28927(18) 1.02446(17) 0.95373(14) 0.0220(5) Uani 1 1 d . . .
H21 H 0.2204 1.0576 0.9628 0.026 Uiso 1 1 calc R . .
C22 C 0.30621(18) 0.94453(17) 1.01289(13) 0.0216(5) Uani 1 1 d . . .
C23 C 0.2172(2) 0.91204(19) 1.08977(14) 0.0285(6) Uani 1 1 d . . .
H23A H 0.1804 0.8586 1.0882 0.043 Uiso 1 1 calc R . .
H23B H 0.1626 0.9627 1.0964 0.043 Uiso 1 1 calc R . .
H23C H 0.2520 0.8942 1.1336 0.043 Uiso 1 1 calc R . .
C24 C 0.41048(18) 0.89750(17) 1.00037(13) 0.0201(5) Uani 1 1 d . . .
H24 H 0.4256 0.8455 1.0400 0.024 Uiso 1 1 calc R . .
C25 C 0.54620(18) 0.74308(16) 0.89024(13) 0.0207(5) Uani 1 1 d . . .
H25A H 0.5120 0.7301 0.9471 0.025 Uiso 1 1 calc R . .
H25B H 0.5804 0.6843 0.8790 0.025 Uiso 1 1 calc R . .
C26 C 0.45631(19) 0.77800(17) 0.84559(14) 0.0216(5) Uani 1 1 d . . .
C27 C 0.3477(2) 0.74419(19) 0.87219(15) 0.0305(6) Uani 1 1 d . . .
H27 H 0.3252 0.7012 0.9219 0.037 Uiso 1 1 calc R . .
C28 C 0.2734(2) 0.7747(2) 0.82458(16) 0.0358(7) Uani 1 1 d . . .
H28 H 0.2009 0.7515 0.8412 0.043 Uiso 1 1 calc R . .
C29 C 0.3081(2) 0.8407(2) 0.75113(16) 0.0317(6) Uani 1 1 d . . .
H29 H 0.2591 0.8632 0.7183 0.038 Uiso 1 1 calc R . .
C30 C 0.41695(19) 0.87167(18) 0.72841(15) 0.0263(5) Uani 1 1 d . . .
H30 H 0.4407 0.9156 0.6794 0.032 Uiso 1 1 calc R . .
C31 C 0.63593(18) 1.03100(18) 0.60817(14) 0.0248(5) Uani 1 1 d . . .
C32 C 0.6864(2) 1.0663(2) 0.51894(15) 0.0446(8) Uani 1 1 d . . .
H32A H 0.6477 1.0393 0.4911 0.067 Uiso 1 1 calc R . .
H32B H 0.7650 1.0478 0.5066 0.067 Uiso 1 1 calc R . .
H32C H 0.6783 1.1341 0.5028 0.067 Uiso 1 1 calc R . .
C33 C 0.93840(17) 0.57822(15) 0.79107(12) 0.0158(5) Uani 1 1 d . . .
C34 C 0.98129(18) 0.50667(16) 0.84858(13) 0.0183(5) Uani 1 1 d . . .
C35 C 0.90072(19) 0.43846(16) 0.91711(13) 0.0210(5) Uani 1 1 d . . .
C36 C 0.80584(19) 0.49373(18) 0.96364(13) 0.0248(5) Uani 1 1 d . . .
H36A H 0.7619 0.4502 1.0095 0.037 Uiso 1 1 calc R . .
H36B H 0.7581 0.5270 0.9298 0.037 Uiso 1 1 calc R . .
H36C H 0.8385 0.5383 0.9805 0.037 Uiso 1 1 calc R . .
C37 C 0.8493(2) 0.37378(18) 0.88228(14) 0.0267(6) Uani 1 1 d . . .
H37A H 0.9082 0.3352 0.8580 0.040 Uiso 1 1 calc R . .
H37B H 0.8125 0.4121 0.8430 0.040 Uiso 1 1 calc R . .
H37C H 0.7954 0.3338 0.9243 0.040 Uiso 1 1 calc R . .
C38 C 0.9623(2) 0.37481(18) 0.97679(15) 0.0301(6) Uani 1 1 d . . .
H38A H 1.0207 0.3379 0.9501 0.045 Uiso 1 1 calc R . .
H38B H 0.9097 0.3333 1.0184 0.045 Uiso 1 1 calc R . .
H38C H 0.9953 0.4133 0.9994 0.045 Uiso 1 1 calc R . .
C39 C 1.09815(18) 0.49957(17) 0.83879(13) 0.0217(5) Uani 1 1 d . . .
H39 H 1.1273 0.4534 0.8761 0.026 Uiso 1 1 calc R . .
C40 C 1.17320(18) 0.55818(18) 0.77596(14) 0.0232(5) Uani 1 1 d . . .
C41 C 1.30038(19) 0.5437(2) 0.76604(16) 0.0348(6) Uani 1 1 d . . .
H41A H 1.3380 0.5577 0.7103 0.052 Uiso 1 1 calc R . .
H41B H 1.3174 0.4791 0.7915 0.052 Uiso 1 1 calc R . .
H41C H 1.3258 0.5851 0.7901 0.052 Uiso 1 1 calc R . .
C42 C 1.12906(18) 0.62898(17) 0.72226(13) 0.0212(5) Uani 1 1 d . . .
H42 H 1.1777 0.6698 0.6806 0.025 Uiso 1 1 calc R . .
C43 C 1.01215(18) 0.64048(16) 0.72940(13) 0.0175(5) Uani 1 1 d . . .
C44 C 0.96640(18) 0.72192(16) 0.67369(13) 0.0174(5) Uani 1 1 d . . .
H44A H 1.0291 0.7558 0.6339 0.021 Uiso 1 1 calc R . .
H44B H 0.9240 0.7652 0.7036 0.021 Uiso 1 1 calc R . .
C45 C 0.95785(17) 0.62623(16) 0.58546(12) 0.0165(5) Uani 1 1 d . . .
H45A H 0.9822 0.5713 0.6224 0.020 Uiso 1 1 calc R . .
H45B H 1.0251 0.6579 0.5500 0.020 Uiso 1 1 calc R . .
C46 C 0.89683(17) 0.59254(15) 0.53659(12) 0.0163(5) Uani 1 1 d . . .
C47 C 0.92794(18) 0.62322(16) 0.45402(13) 0.0197(5) Uani 1 1 d . . .
H47 H 0.9836 0.6678 0.4293 0.024 Uiso 1 1 calc R . .
C48 C 0.87815(19) 0.58911(17) 0.40769(13) 0.0221(5) Uani 1 1 d . . .
C49 C 0.9139(2) 0.6217(2) 0.31780(14) 0.0356(6) Uani 1 1 d . . .
H49A H 0.8843 0.6849 0.3001 0.053 Uiso 1 1 calc R . .
H49B H 0.8853 0.5799 0.2958 0.053 Uiso 1 1 calc R . .
H49C H 0.9948 0.6212 0.3004 0.053 Uiso 1 1 calc R . .
C50 C 0.79801(19) 0.52006(16) 0.44716(14) 0.0222(5) Uani 1 1 d . . .
H50 H 0.7649 0.4960 0.4164 0.027 Uiso 1 1 calc R . .
C51 C 0.76417(18) 0.48462(16) 0.53003(13) 0.0193(5) Uani 1 1 d . . .
C52 C 0.67817(18) 0.40520(17) 0.56887(14) 0.0211(5) Uani 1 1 d . . .
C53 C 0.56341(19) 0.44706(19) 0.60685(16) 0.0308(6) Uani 1 1 d . . .
H53A H 0.5081 0.3989 0.6264 0.046 Uiso 1 1 calc R . .
H53B H 0.5401 0.4987 0.5676 0.046 Uiso 1 1 calc R . .
H53C H 0.5705 0.4696 0.6502 0.046 Uiso 1 1 calc R . .
C54 C 0.6588(2) 0.3601(2) 0.50628(16) 0.0349(6) Uani 1 1 d . . .
H54A H 0.6093 0.3080 0.5325 0.052 Uiso 1 1 calc R . .
H54B H 0.7297 0.3376 0.4784 0.052 Uiso 1 1 calc R . .
H54C H 0.6251 0.4066 0.4691 0.052 Uiso 1 1 calc R . .
C55 C 0.7215(2) 0.32370(17) 0.62987(15) 0.0278(6) Uani 1 1 d . . .
H55A H 0.7227 0.3450 0.6752 0.042 Uiso 1 1 calc R . .
H55B H 0.7964 0.3040 0.6057 0.042 Uiso 1 1 calc R . .
H55C H 0.6723 0.2713 0.6467 0.042 Uiso 1 1 calc R . .
C56 C 0.81386(18) 0.52518(16) 0.57449(13) 0.0173(5) Uani 1 1 d . . .
C57 C 0.84822(17) 0.77713(16) 0.57927(13) 0.0177(5) Uani 1 1 d . . .
H57A H 0.9004 0.7915 0.5269 0.021 Uiso 1 1 calc R . .
H57B H 0.8440 0.8310 0.6010 0.021 Uiso 1 1 calc R . .
C58 C 0.73303(18) 0.76166(16) 0.57162(13) 0.0177(5) Uani 1 1 d . . .
C59 C 0.69144(19) 0.80658(17) 0.50624(14) 0.0246(5) Uani 1 1 d . . .
H59 H 0.7376 0.8447 0.4610 0.030 Uiso 1 1 calc R . .
C60 C 0.5801(2) 0.79423(19) 0.50871(14) 0.0281(6) Uani 1 1 d . . .
H60 H 0.5505 0.8237 0.4653 0.034 Uiso 1 1 calc R . .
C61 C 0.51373(19) 0.73685(17) 0.57746(14) 0.0242(5) Uani 1 1 d . . .
H61 H 0.4384 0.7285 0.5812 0.029 Uiso 1 1 calc R . .
C62 C 0.56073(18) 0.69277(17) 0.63952(14) 0.0212(5) Uani 1 1 d . . .
H62 H 0.5164 0.6535 0.6850 0.025 Uiso 1 1 calc R . .
C63 C 0.58727(18) 0.49399(18) 0.81605(13) 0.0226(5) Uani 1 1 d . . .
C64 C 0.5080(2) 0.4605(2) 0.89780(14) 0.0322(6) Uani 1 1 d . . .
H64A H 0.4722 0.4043 0.9007 0.048 Uiso 1 1 calc R . .
H64B H 0.4516 0.5092 0.9069 0.048 Uiso 1 1 calc R . .
H64C H 0.5500 0.4467 0.9376 0.048 Uiso 1 1 calc R . .
H102 H 0.551(2) 1.051(2) 0.7631(17) 0.034(9) Uiso 1 1 d . . .
H106 H 0.735(2) 0.479(2) 0.6842(17) 0.044(9) Uiso 1 1 d . . .

loop_
_atom_site_aniso_label
_atom_site_aniso_U_11
_atom_site_aniso_U_22
_atom_site_aniso_U_33
_atom_site_aniso_U_23
_atom_site_aniso_U_13
_atom_site_aniso_U_12
Cu1 0.01611(14) 0.01695(15) 0.01558(15) -0.00358(11) -0.00099(10) -0.00027(11)
Cu2 0.01480(13) 0.01622(15) 0.01373(14) -0.00274(11) -0.00301(10) -0.00093(11)
O1 0.0171(7) 0.0220(9) 0.0151(8) -0.0014(7) -0.0016(6) -0.0011(7)
O2 0.0194(8) 0.0238(9) 0.0166(9) -0.0026(8) 0.0012(7) -0.0012(7)
O3 0.0241(8) 0.0250(9) 0.0181(9) -0.0027(7) -0.0043(7) 0.0021(7)
O4 0.0337(10) 0.0309(10) 0.0245(10) -0.0020(8) 0.0025(8) 0.0105(8)
O5 0.0159(7) 0.0218(9) 0.0157(8) -0.0015(7) -0.0041(6) 0.0007(6)
O6 0.0221(8) 0.0200(9) 0.0159(8) -0.0036(7) -0.0026(7) -0.0053(7)
O7 0.0174(8) 0.0252(9) 0.0200(8) -0.0032(7) -0.0022(6) -0.0020(7)
O8 0.0398(10) 0.0316(11) 0.0259(10) -0.0096(8) 0.0027(8) -0.0142(8)
N1 0.0172(9) 0.0134(10) 0.0177(10) -0.0032(8) -0.0008(7) -0.0015(8)
N2 0.0211(10) 0.0225(11) 0.0204(10) -0.0088(9) -0.0037(8) -0.0013(8)
N3 0.0166(9) 0.0142(10) 0.0145(9) -0.0032(8) -0.0047(7) -0.0004(8)
N4 0.0176(9) 0.0152(10) 0.0181(10) -0.0057(8) -0.0042(7) 0.0021(8)
C1 0.0135(10) 0.0183(12) 0.0192(12) -0.0065(10) -0.0014(9) 0.0044(9)
C2 0.0169(11) 0.0146(12) 0.0192(12) -0.0039(9) 0.0009(9) 0.0042(9)
C3 0.0180(11) 0.0197(12) 0.0206(12) -0.0027(10) -0.0020(9) 0.0006(9)
C4 0.0339(14) 0.0252(14) 0.0209(13) 0.0004(11) 0.0033(10) -0.0054(11)
C5 0.0309(13) 0.0279(14) 0.0274(14) 0.0016(12) -0.0042(11) -0.0070(11)
C6 0.0292(13) 0.0197(13) 0.0322(14) 0.0019(11) -0.0057(11) 0.0042(11)
C7 0.0144(10) 0.0214(13) 0.0275(13) -0.0087(11) -0.0013(9) 0.0027(9)
C8 0.0169(11) 0.0212(13) 0.0235(13) -0.0074(10) -0.0054(9) 0.0078(9)
C9 0.0277(13) 0.0290(14) 0.0294(14) -0.0084(11) -0.0096(11) -0.0002(11)
C10 0.0211(11) 0.0183(12) 0.0169(12) -0.0021(10) -0.0031(9) 0.0075(10)
C11 0.0159(10) 0.0153(12) 0.0203(12) -0.0074(10) 0.0003(9) 0.0049(9)
C12 0.0230(11) 0.0155(12) 0.0155(12) -0.0008(10) -0.0003(9) 0.0017(9)
C13 0.0222(11) 0.0180(12) 0.0176(12) -0.0064(10) -0.0036(9) 0.0002(10)
C14 0.0178(11) 0.0189(12) 0.0203(12) -0.0108(10) -0.0028(9) -0.0015(9)
C15 0.0173(11) 0.0205(12) 0.0181(12) -0.0100(10) -0.0008(9) -0.0032(9)
C16 0.0197(11) 0.0225(13) 0.0201(12) -0.0089(10) -0.0041(9) -0.0006(10)
C17 0.0243(12) 0.0331(15) 0.0226(13) -0.0046(11) -0.0039(10) 0.0091(11)
C18 0.0325(14) 0.057(2) 0.0272(15) -0.0059(14) -0.0092(12) 0.0091(14)
C19 0.0493(17) 0.0242(15) 0.0413(17) 0.0013(13) -0.0081(13) 0.0027(13)
C20 0.0498(17) 0.0465(19) 0.0276(15) -0.0019(14) -0.0016(13) 0.0276(15)
C21 0.0168(11) 0.0256(13) 0.0257(13) -0.0126(11) -0.0036(9) 0.0016(10)
C22 0.0201(11) 0.0260(13) 0.0199(12) -0.0120(10) -0.0001(9) -0.0022(10)
C23 0.0245(12) 0.0291(14) 0.0273(14) -0.0086(12) 0.0032(10) -0.0029(11)
C24 0.0247(12) 0.0186(12) 0.0180(12) -0.0077(10) -0.0036(9) -0.0020(10)
C25 0.0259(12) 0.0153(12) 0.0180(12) -0.0033(10) 0.0006(9) -0.0070(10)
C26 0.0227(12) 0.0191(12) 0.0237(13) -0.0116(10) 0.0002(10) -0.0035(10)
C27 0.0267(13) 0.0333(15) 0.0290(14) -0.0097(12) 0.0020(11) -0.0099(11)
C28 0.0226(13) 0.0470(18) 0.0391(16) -0.0180(14) 0.0004(11) -0.0099(12)
C29 0.0239(13) 0.0396(16) 0.0359(15) -0.0160(13) -0.0089(11) -0.0006(12)
C30 0.0247(12) 0.0307(14) 0.0257(13) -0.0115(11) -0.0052(10) -0.0021(11)
C31 0.0172(11) 0.0307(15) 0.0213(13) -0.0009(11) -0.0033(9) 0.0022(11)
C32 0.0495(17) 0.0392(17) 0.0258(15) 0.0033(13) 0.0038(12) 0.0138(14)
C33 0.0189(11) 0.0163(12) 0.0159(11) -0.0093(9) -0.0065(9) 0.0027(9)
C34 0.0217(11) 0.0197(12) 0.0158(11) -0.0071(10) -0.0062(9) 0.0000(10)
C35 0.0245(12) 0.0182(12) 0.0194(12) -0.0031(10) -0.0061(9) -0.0002(10)
C36 0.0265(12) 0.0289(14) 0.0158(12) -0.0023(10) -0.0032(9) -0.0028(11)
C37 0.0306(13) 0.0231(13) 0.0255(13) -0.0024(11) -0.0080(10) -0.0052(11)
C38 0.0316(13) 0.0293(15) 0.0264(14) 0.0007(12) -0.0115(11) 0.0007(11)
C39 0.0247(12) 0.0231(13) 0.0207(12) -0.0052(10) -0.0128(10) 0.0020(10)
C40 0.0186(11) 0.0295(14) 0.0248(13) -0.0085(11) -0.0096(10) -0.0009(10)
C41 0.0209(13) 0.0444(17) 0.0375(16) -0.0061(13) -0.0097(11) -0.0011(12)
C42 0.0195(11) 0.0245(13) 0.0205(12) -0.0071(10) -0.0039(9) -0.0043(10)
C43 0.0197(11) 0.0203(12) 0.0150(11) -0.0065(10) -0.0063(9) -0.0012(9)
C44 0.0184(11) 0.0160(12) 0.0173(11) -0.0031(9) -0.0031(9) -0.0052(9)
C45 0.0146(10) 0.0180(12) 0.0148(11) -0.0051(9) -0.0001(8) 0.0011(9)
C46 0.0177(11) 0.0153(11) 0.0163(11) -0.0063(9) -0.0044(9) 0.0043(9)
C47 0.0222(11) 0.0148(12) 0.0193(12) -0.0037(10) -0.0031(9) 0.0034(9)
C48 0.0305(13) 0.0174(12) 0.0175(12) -0.0062(10) -0.0056(10) 0.0064(10)
C49 0.0562(17) 0.0322(15) 0.0198(14) -0.0056(12) -0.0124(12) -0.0027(13)
C50 0.0309(13) 0.0191(13) 0.0226(13) -0.0108(10) -0.0144(10) 0.0078(10)
C51 0.0204(11) 0.0166(12) 0.0235(13) -0.0090(10) -0.0086(9) 0.0070(9)
C52 0.0224(11) 0.0190(12) 0.0258(13) -0.0097(10) -0.0084(10) -0.0001(10)
C53 0.0236(12) 0.0309(15) 0.0370(15) -0.0071(12) -0.0089(11) 0.0011(11)
C54 0.0400(15) 0.0330(16) 0.0379(16) -0.0154(13) -0.0105(12) -0.0091(13)
C55 0.0291(13) 0.0168(13) 0.0366(15) -0.0048(11) -0.0090(11) -0.0006(10)
C56 0.0191(11) 0.0159(12) 0.0161(12) -0.0059(9) -0.0039(9) 0.0056(9)
C57 0.0184(11) 0.0158(12) 0.0161(11) -0.0017(9) -0.0029(9) 0.0007(9)
C58 0.0190(11) 0.0155(12) 0.0173(12) -0.0056(10) -0.0029(9) 0.0037(9)
C59 0.0261(12) 0.0248(13) 0.0180(12) -0.0003(10) -0.0034(10) 0.0007(10)
C60 0.0304(13) 0.0342(15) 0.0215(13) -0.0058(11) -0.0137(10) 0.0057(11)
C61 0.0193(11) 0.0276(14) 0.0288(14) -0.0089(11) -0.0105(10) 0.0017(10)
C62 0.0196(11) 0.0207(13) 0.0231(13) -0.0077(10) -0.0028(9) -0.0011(10)
C63 0.0191(11) 0.0304(14) 0.0176(12) -0.0022(11) -0.0054(9) -0.0068(11)
C64 0.0324(14) 0.0370(16) 0.0221(13) -0.0029(12) -0.0009(11) -0.0084(12)

loop_
_atom_type_symbol
_atom_type_description
_atom_type_scat_dispersion_real
_atom_type_scat_dispersion_imag
_atom_type_scat_source
C C 0.0033 0.0016 'International Tables Vol C Tables 4.2.6.8 and 6.1.1.4'
H H 0.0000 0.0000 'International Tables Vol C Tables 4.2.6.8 and 6.1.1.4'
N N 0.0061 0.0033 'International Tables Vol C Tables 4.2.6.8 and 6.1.1.4'
O O 0.0106 0.0060 'International Tables Vol C Tables 4.2.6.8 and 6.1.1.4'
Cu Cu 0.3201 1.2651 'International Tables Vol C Tables 4.2.6.8 and 6.1.1.4'

loop_
_geom_angle_atom_site_label_1
_geom_angle_atom_site_label_2
_geom_angle_atom_site_label_3
_geom_angle
_geom_angle_site_symmetry_1
_geom_angle_site_symmetry_3
_geom_angle_publ_flag
O1 Cu1 O3 87.19(6) . . ?
O1 Cu1 N2 166.86(7) . . ?
O3 Cu1 N2 93.58(7) . . ?
O1 Cu1 N1 94.12(7) . . ?
O3 Cu1 N1 174.01(7) . . ?
N2 Cu1 N1 83.81(7) . . ?
O5 Cu2 O7 87.45(6) . . ?
O5 Cu2 N4 166.10(7) . . ?
O7 Cu2 N4 92.45(7) . . ?
O5 Cu2 N3 95.07(6) . . ?
O7 Cu2 N3 174.26(7) . . ?
N4 Cu2 N3 83.87(7) . . ?
O5 Cu2 O6 100.77(6) . . ?
O7 Cu2 O6 97.30(6) . . ?
N4 Cu2 O6 93.03(7) . . ?
N3 Cu2 O6 87.31(6) . . ?
C1 O1 Cu1 125.71(13) . . ?
C15 O2 H102 121(2) . . ?
C31 O3 Cu1 124.31(16) . . ?
C33 O5 Cu2 127.89(13) . . ?
C56 O6 Cu2 116.75(13) . . ?
C56 O6 H106 123(2) . . ?
Cu2 O6 H106 90(2) . . ?
C63 O7 Cu2 122.30(15) . . ?
C25 N1 C13 110.95(16) . . ?
C25 N1 C12 109.39(17) . . ?
C13 N1 C12 107.71(16) . . ?
C25 N1 Cu1 107.21(13) . . ?
C13 N1 Cu1 111.75(13) . . ?
C12 N1 Cu1 109.82(13) . . ?
C30 N2 C26 119.00(19) . . ?
C30 N2 Cu1 126.64(16) . . ?
C26 N2 Cu1 114.20(15) . . ?
C57 N3 C45 111.49(16) . . ?
C57 N3 C44 109.60(16) . . ?
C45 N3 C44 108.20(16) . . ?
C57 N3 Cu2 106.65(12) . . ?
C45 N3 Cu2 112.05(13) . . ?
C44 N3 Cu2 108.81(12) . . ?
C58 N4 C62 118.91(19) . . ?
C58 N4 Cu2 114.79(14) . . ?
C62 N4 Cu2 125.68(15) . . ?
O1 C1 C11 120.43(19) . . ?
O1 C1 C2 120.58(19) . . ?
C11 C1 C2 118.98(19) . . ?
C7 C2 C1 117.8(2) . . ?
C7 C2 C3 121.7(2) . . ?
C1 C2 C3 120.49(19) . . ?
C5 C3 C6 106.8(2) . . ?
C5 C3 C2 111.74(19) . . ?
C6 C3 C2 110.54(18) . . ?
C5 C3 C4 107.92(19) . . ?
C6 C3 C4 109.9(2) . . ?
C2 C3 C4 109.89(19) . . ?
C3 C4 H4A 109.5 . . ?
C3 C4 H4B 109.5 . . ?
H4A C4 H4B 109.5 . . ?
C3 C4 H4C 109.5 . . ?
H4A C4 H4C 109.5 . . ?
H4B C4 H4C 109.5 . . ?
C3 C5 H5A 109.5 . . ?
C3 C5 H5B 109.5 . . ?
H5A C5 H5B 109.5 . . ?
C3 C5 H5C 109.5 . . ?
H5A C5 H5C 109.5 . . ?
H5B C5 H5C 109.5 . . ?
C3 C6 H6A 109.5 . . ?
C3 C6 H6B 109.5 . . ?
H6A C6 H6B 109.5 . . ?
C3 C6 H6C 109.5 . . ?
H6A C6 H6C 109.5 . . ?
H6B C6 H6C 109.5 . . ?
C8 C7 C2 123.7(2) . . ?
C8 C7 H7 118.1 . . ?
C2 C7 H7 118.1 . . ?
C10 C8 C7 117.6(2) . . ?
C10 C8 C9 122.0(2) . . ?
C7 C8 C9 120.3(2) . . ?
C8 C9 H9A 109.5 . . ?
C8 C9 H9B 109.5 . . ?
H9A C9 H9B 109.5 . . ?
C8 C9 H9C 109.5 . . ?
H9A C9 H9C 109.5 . . ?
H9B C9 H9C 109.5 . . ?
C8 C10 C11 121.3(2) . . ?
C8 C10 H10 119.4 . . ?
C11 C10 H10 119.4 . . ?
C10 C11 C1 120.7(2) . . ?
C10 C11 C12 120.0(2) . . ?
C1 C11 C12 119.30(19) . . ?
C11 C12 N1 112.25(18) . . ?
C11 C12 H12A 109.2 . . ?
N1 C12 H12A 109.2 . . ?
C11 C12 H12B 109.2 . . ?
N1 C12 H12B 109.2 . . ?
H12A C12 H12B 107.9 . . ?
C14 C13 N1 115.63(17) . . ?
C14 C13 H13A 108.4 . . ?
N1 C13 H13A 108.4 . . ?
C14 C13 H13B 108.4 . . ?
N1 C13 H13B 108.4 . . ?
H13A C13 H13B 107.4 . . ?
C24 C14 C15 120.0(2) . . ?
C24 C14 C13 119.3(2) . . ?
C15 C14 C13 120.50(19) . . ?
O2 C15 C14 113.20(19) . . ?
O2 C15 C16 125.6(2) . . ?
C14 C15 C16 121.1(2) . . ?
C21 C16 C15 115.6(2) . . ?
C21 C16 C17 120.8(2) . . ?
C15 C16 C17 123.6(2) . . ?
C16 C17 C19 111.0(2) . . ?
C16 C17 C18 109.9(2) . . ?
C19 C17 C18 110.9(2) . . ?
C16 C17 C20 111.8(2) . . ?
C19 C17 C20 106.2(2) . . ?
C18 C17 C20 106.9(2) . . ?
C17 C18 H18A 109.5 . . ?
C17 C18 H18B 109.5 . . ?
H18A C18 H18B 109.5 . . ?
C17 C18 H18C 109.5 . . ?
H18A C18 H18C 109.5 . . ?
H18B C18 H18C 109.5 . . ?
C17 C19 H19A 109.5 . . ?
C17 C19 H19B 109.5 . . ?
H19A C19 H19B 109.5 . . ?
C17 C19 H19C 109.5 . . ?
H19A C19 H19C 109.5 . . ?
H19B C19 H19C 109.5 . . ?
C17 C20 H20A 109.5 . . ?
C17 C20 H20B 109.5 . . ?
H20A C20 H20B 109.5 . . ?
C17 C20 H20C 109.5 . . ?
H20A C20 H20C 109.5 . . ?
H20B C20 H20C 109.5 . . ?
C22 C21 C16 124.5(2) . . ?
C22 C21 H21 117.7 . . ?
C16 C21 H21 117.7 . . ?
C24 C22 C21 117.4(2) . . ?
C24 C22 C23 120.7(2) . . ?
C21 C22 C23 121.8(2) . . ?
C22 C23 H23A 109.5 . . ?
C22 C23 H23B 109.5 . . ?
H23A C23 H23B 109.5 . . ?
C22 C23 H23C 109.5 . . ?
H23A C23 H23C 109.5 . . ?
H23B C23 H23C 109.5 . . ?
C22 C24 C14 121.1(2) . . ?
C22 C24 H24 119.4 . . ?
C14 C24 H24 119.4 . . ?
N1 C25 C26 111.35(18) . . ?
N1 C25 H25A 109.4 . . ?
C26 C25 H25A 109.4 . . ?
N1 C25 H25B 109.4 . . ?
C26 C25 H25B 109.4 . . ?
H25A C25 H25B 108.0 . . ?
N2 C26 C27 121.2(2) . . ?
N2 C26 C25 115.19(18) . . ?
C27 C26 C25 123.5(2) . . ?
C28 C27 C26 119.6(2) . . ?
C28 C27 H27 120.2 . . ?
C26 C27 H27 120.2 . . ?
C27 C28 C29 119.2(2) . . ?
C27 C28 H28 120.4 . . ?
C29 C28 H28 120.4 . . ?
C30 C29 C28 118.3(2) . . ?
C30 C29 H29 120.9 . . ?
C28 C29 H29 120.9 . . ?
N2 C30 C29 122.7(2) . . ?
N2 C30 H30 118.6 . . ?
C29 C30 H30 118.6 . . ?
O4 C31 O3 125.9(2) . . ?
O4 C31 C32 119.1(2) . . ?
O3 C31 C32 115.0(2) . . ?
C31 C32 H32A 109.5 . . ?
C31 C32 H32B 109.5 . . ?
H32A C32 H32B 109.5 . . ?
C31 C32 H32C 109.5 . . ?
H32A C32 H32C 109.5 . . ?
H32B C32 H32C 109.5 . . ?
O5 C33 C43 120.84(19) . . ?
O5 C33 C34 119.10(19) . . ?
C43 C33 C34 120.06(19) . . ?
C39 C34 C33 117.5(2) . . ?
C39 C34 C35 122.1(2) . . ?
C33 C34 C35 120.45(19) . . ?
C38 C35 C34 111.79(19) . . ?
C38 C35 C36 107.26(19) . . ?
C34 C35 C36 110.99(19) . . ?
C38 C35 C37 107.7(2) . . ?
C34 C35 C37 109.04(18) . . ?
C36 C35 C37 110.03(19) . . ?
C35 C36 H36A 109.5 . . ?
C35 C36 H36B 109.5 . . ?
H36A C36 H36B 109.5 . . ?
C35 C36 H36C 109.5 . . ?
H36A C36 H36C 109.5 . . ?
H36B C36 H36C 109.5 . . ?
C35 C37 H37A 109.5 . . ?
C35 C37 H37B 109.5 . . ?
H37A C37 H37B 109.5 . . ?
C35 C37 H37C 109.5 . . ?
H37A C37 H37C 109.5 . . ?
H37B C37 H37C 109.5 . . ?
C35 C38 H38A 109.5 . . ?
C35 C38 H38B 109.5 . . ?
H38A C38 H38B 109.5 . . ?
C35 C38 H38C 109.5 . . ?
H38A C38 H38C 109.5 . . ?
H38B C38 H38C 109.5 . . ?
C40 C39 C34 123.3(2) . . ?
C40 C39 H39 118.4 . . ?
C34 C39 H39 118.4 . . ?
C42 C40 C39 118.1(2) . . ?
C42 C40 C41 121.1(2) . . ?
C39 C40 C41 120.9(2) . . ?
C40 C41 H41A 109.5 . . ?
C40 C41 H41B 109.5 . . ?
H41A C41 H41B 109.5 . . ?
C40 C41 H41C 109.5 . . ?
H41A C41 H41C 109.5 . . ?
H41B C41 H41C 109.5 . . ?
C40 C42 C43 121.3(2) . . ?
C40 C42 H42 119.3 . . ?
C43 C42 H42 119.3 . . ?
C33 C43 C42 119.7(2) . . ?
C33 C43 C44 120.19(19) . . ?
C42 C43 C44 120.04(19) . . ?
C43 C44 N3 113.43(17) . . ?
C43 C44 H44A 108.9 . . ?
N3 C44 H44A 108.9 . . ?
C43 C44 H44B 108.9 . . ?
N3 C44 H44B 108.9 . . ?
H44A C44 H44B 107.7 . . ?
N3 C45 C46 115.46(17) . . ?
N3 C45 H45A 108.4 . . ?
C46 C45 H45A 108.4 . . ?
N3 C45 H45B 108.4 . . ?
C46 C45 H45B 108.4 . . ?
H45A C45 H45B 107.5 . . ?
C47 C46 C56 119.8(2) . . ?
C47 C46 C45 120.32(19) . . ?
C56 C46 C45 119.72(18) . . ?
C48 C47 C46 121.5(2) . . ?
C48 C47 H47 119.2 . . ?
C46 C47 H47 119.2 . . ?
C47 C48 C50 117.3(2) . . ?
C47 C48 C49 121.1(2) . . ?
C50 C48 C49 121.5(2) . . ?
C48 C49 H49A 109.5 . . ?
C48 C49 H49B 109.5 . . ?
H49A C49 H49B 109.5 . . ?
C48 C49 H49C 109.5 . . ?
H49A C49 H49C 109.5 . . ?
H49B C49 H49C 109.5 . . ?
C48 C50 C51 124.2(2) . . ?
C48 C50 H50 117.9 . . ?
C51 C50 H50 117.9 . . ?
C50 C51 C56 116.0(2) . . ?
C50 C51 C52 120.92(19) . . ?
C56 C51 C52 123.03(19) . . ?
C55 C52 C53 111.8(2) . . ?
C55 C52 C51 111.36(18) . . ?
C53 C52 C51 109.55(19) . . ?
C55 C52 C54 105.7(2) . . ?
C53 C52 C54 107.14(19) . . ?
C51 C52 C54 111.19(19) . . ?
C52 C53 H53A 109.5 . . ?
C52 C53 H53B 109.5 . . ?
H53A C53 H53B 109.5 . . ?
C52 C53 H53C 109.5 . . ?
H53A C53 H53C 109.5 . . ?
H53B C53 H53C 109.5 . . ?
C52 C54 H54A 109.5 . . ?
C52 C54 H54B 109.5 . . ?
H54A C54 H54B 109.5 . . ?
C52 C54 H54C 109.5 . . ?
H54A C54 H54C 109.5 . . ?
H54B C54 H54C 109.5 . . ?
C52 C55 H55A 109.5 . . ?
C52 C55 H55B 109.5 . . ?
H55A C55 H55B 109.5 . . ?
C52 C55 H55C 109.5 . . ?
H55A C55 H55C 109.5 . . ?
H55B C55 H55C 109.5 . . ?
O6 C56 C46 113.19(18) . . ?
O6 C56 C51 125.77(19) . . ?
C46 C56 C51 121.0(2) . . ?
N3 C57 C58 111.19(17) . . ?
N3 C57 H57A 109.4 . . ?
C58 C57 H57A 109.4 . . ?
N3 C57 H57B 109.4 . . ?
C58 C57 H57B 109.4 . . ?
H57A C57 H57B 108.0 . . ?
N4 C58 C59 121.6(2) . . ?
N4 C58 C57 114.01(18) . . ?
C59 C58 C57 124.2(2) . . ?
C58 C59 C60 119.4(2) . . ?
C58 C59 H59 120.3 . . ?
C60 C59 H59 120.3 . . ?
C59 C60 C61 118.6(2) . . ?
C59 C60 H60 120.7 . . ?
C61 C60 H60 120.7 . . ?
C62 C61 C60 119.1(2) . . ?
C62 C61 H61 120.4 . . ?
C60 C61 H61 120.4 . . ?
N4 C62 C61 122.3(2) . . ?
N4 C62 H62 118.8 . . ?
C61 C62 H62 118.8 . . ?
O8 C63 O7 125.7(2) . . ?
O8 C63 C64 118.7(2) . . ?
O7 C63 C64 115.5(2) . . ?
C63 C64 H64A 109.5 . . ?
C63 C64 H64B 109.5 . . ?
H64A C64 H64B 109.5 . . ?
C63 C64 H64C 109.5 . . ?
H64A C64 H64C 109.5 . . ?
H64B C64 H64C 109.5 . . ?

loop_
_geom_bond_atom_site_label_1
_geom_bond_atom_site_label_2
_geom_bond_distance
_geom_bond_site_symmetry_2
_geom_bond_publ_flag
Cu1 O1 1.8871(14) . ?
Cu1 O3 1.9582(15) . ?
Cu1 N2 1.9967(18) . ?
Cu1 N1 2.0340(18) . ?
Cu2 O5 1.8737(14) . ?
Cu2 O7 1.9759(15) . ?
Cu2 N4 1.9850(18) . ?
Cu2 N3 2.0447(17) . ?
Cu2 O6 2.3465(16) . ?
O1 C1 1.341(3) . ?
O2 C15 1.381(3) . ?
O2 H102 0.75(3) . ?
O3 C31 1.275(3) . ?
O4 C31 1.242(3) . ?
O5 C33 1.340(2) . ?
O6 C56 1.377(3) . ?
O6 H106 0.78(3) . ?
O7 C63 1.282(3) . ?
O8 C63 1.239(3) . ?
N1 C25 1.487(3) . ?
N1 C13 1.503(3) . ?
N1 C12 1.506(3) . ?
N2 C30 1.345(3) . ?
N2 C26 1.347(3) . ?
N3 C57 1.485(3) . ?
N3 C45 1.495(3) . ?
N3 C44 1.510(3) . ?
N4 C58 1.343(3) . ?
N4 C62 1.351(3) . ?
C1 C11 1.404(3) . ?
C1 C2 1.423(3) . ?
C2 C7 1.392(3) . ?
C2 C3 1.538(3) . ?
C3 C5 1.533(3) . ?
C3 C6 1.537(3) . ?
C3 C4 1.540(3) . ?
C4 H4A 0.9600 . ?
C4 H4B 0.9600 . ?
C4 H4C 0.9600 . ?
C5 H5A 0.9600 . ?
C5 H5B 0.9600 . ?
C5 H5C 0.9600 . ?
C6 H6A 0.9600 . ?
C6 H6B 0.9600 . ?
C6 H6C 0.9600 . ?
C7 C8 1.392(3) . ?
C7 H7 0.9300 . ?
C8 C10 1.383(3) . ?
C8 C9 1.520(3) . ?
C9 H9A 0.9600 . ?
C9 H9B 0.9600 . ?
C9 H9C 0.9600 . ?
C10 C11 1.396(3) . ?
C10 H10 0.9300 . ?
C11 C12 1.505(3) . ?
C12 H12A 0.9700 . ?
C12 H12B 0.9700 . ?
C13 C14 1.498(3) . ?
C13 H13A 0.9700 . ?
C13 H13B 0.9700 . ?
C14 C24 1.388(3) . ?
C14 C15 1.398(3) . ?
C15 C16 1.413(3) . ?
C16 C21 1.403(3) . ?
C16 C17 1.538(3) . ?
C17 C19 1.540(4) . ?
C17 C18 1.544(4) . ?
C17 C20 1.546(4) . ?
C18 H18A 0.9600 . ?
C18 H18B 0.9600 . ?
C18 H18C 0.9600 . ?
C19 H19A 0.9600 . ?
C19 H19B 0.9600 . ?
C19 H19C 0.9600 . ?
C20 H20A 0.9600 . ?
C20 H20B 0.9600 . ?
C20 H20C 0.9600 . ?
C21 C22 1.388(3) . ?
C21 H21 0.9300 . ?
C22 C24 1.385(3) . ?
C22 C23 1.508(3) . ?
C23 H23A 0.9600 . ?
C23 H23B 0.9600 . ?
C23 H23C 0.9600 . ?
C24 H24 0.9300 . ?
C25 C26 1.505(3) . ?
C25 H25A 0.9700 . ?
C25 H25B 0.9700 . ?
C26 C27 1.388(3) . ?
C27 C28 1.377(4) . ?
C27 H27 0.9300 . ?
C28 C29 1.394(4) . ?
C28 H28 0.9300 . ?
C29 C30 1.379(3) . ?
C29 H29 0.9300 . ?
C30 H30 0.9300 . ?
C31 C32 1.520(3) . ?
C32 H32A 0.9600 . ?
C32 H32B 0.9600 . ?
C32 H32C 0.9600 . ?
C33 C43 1.400(3) . ?
C33 C34 1.423(3) . ?
C34 C39 1.397(3) . ?
C34 C35 1.541(3) . ?
C35 C38 1.528(3) . ?
C35 C36 1.544(3) . ?
C35 C37 1.544(3) . ?
C36 H36A 0.9600 . ?
C36 H36B 0.9600 . ?
C36 H36C 0.9600 . ?
C37 H37A 0.9600 . ?
C37 H37B 0.9600 . ?
C37 H37C 0.9600 . ?
C38 H38A 0.9600 . ?
C38 H38B 0.9600 . ?
C38 H38C 0.9600 . ?
C39 C40 1.392(3) . ?
C39 H39 0.9300 . ?
C40 C42 1.384(3) . ?
C40 C41 1.525(3) . ?
C41 H41A 0.9600 . ?
C41 H41B 0.9600 . ?
C41 H41C 0.9600 . ?
C42 C43 1.406(3) . ?
C42 H42 0.9300 . ?
C43 C44 1.499(3) . ?
C44 H44A 0.9700 . ?
C44 H44B 0.9700 . ?
C45 C46 1.508(3) . ?
C45 H45A 0.9700 . ?
C45 H45B 0.9700 . ?
C46 C47 1.387(3) . ?
C46 C56 1.397(3) . ?
C47 C48 1.381(3) . ?
C47 H47 0.9300 . ?
C48 C50 1.393(3) . ?
C48 C49 1.510(3) . ?
C49 H49A 0.9600 . ?
C49 H49B 0.9600 . ?
C49 H49C 0.9600 . ?
C50 C51 1.398(3) . ?
C50 H50 0.9300 . ?
C51 C56 1.411(3) . ?
C51 C52 1.543(3) . ?
C52 C55 1.540(3) . ?
C52 C53 1.541(3) . ?
C52 C54 1.543(3) . ?
C53 H53A 0.9600 . ?
C53 H53B 0.9600 . ?
C53 H53C 0.9600 . ?
C54 H54A 0.9600 . ?
C54 H54B 0.9600 . ?
C54 H54C 0.9600 . ?
C55 H55A 0.9600 . ?
C55 H55B 0.9600 . ?
C55 H55C 0.9600 . ?
C57 C58 1.508(3) . ?
C57 H57A 0.9700 . ?
C57 H57B 0.9700 . ?
C58 C59 1.381(3) . ?
C59 C60 1.389(3) . ?
C59 H59 0.9300 . ?
C60 C61 1.390(3) . ?
C60 H60 0.9300 . ?
C61 C62 1.368(3) . ?
C61 H61 0.9300 . ?
C62 H62 0.9300 . ?
C63 C64 1.513(3) . ?
C64 H64A 0.9600 . ?
C64 H64B 0.9600 . ?
C64 H64C 0.9600 . ?

loop_
_geom_torsion_atom_site_label_1
_geom_torsion_atom_site_label_2
_geom_torsion_atom_site_label_3
_geom_torsion_atom_site_label_4
_geom_torsion
_geom_torsion_site_symmetry_1
_geom_torsion_site_symmetry_2
_geom_torsion_site_symmetry_3
_geom_torsion_site_symmetry_4
_geom_torsion_publ_flag
O3 Cu1 O1 C1 163.05(18) . . . . ?
N2 Cu1 O1 C1 -103.2(3) . . . . ?
N1 Cu1 O1 C1 -22.81(18) . . . . ?
O1 Cu1 O3 C31 -95.78(17) . . . . ?
N2 Cu1 O3 C31 97.36(18) . . . . ?
N1 Cu1 O3 C31 161.4(6) . . . . ?
O7 Cu2 O5 C33 169.48(18) . . . . ?
N4 Cu2 O5 C33 -100.6(3) . . . . ?
N3 Cu2 O5 C33 -15.69(18) . . . . ?
O6 Cu2 O5 C33 72.53(17) . . . . ?
O5 Cu2 O6 C56 -141.35(14) . . . . ?
O7 Cu2 O6 C56 129.87(14) . . . . ?
N4 Cu2 O6 C56 37.01(14) . . . . ?
N3 Cu2 O6 C56 -46.70(14) . . . . ?
O5 Cu2 O7 C63 -81.10(17) . . . . ?
N4 Cu2 O7 C63 112.81(17) . . . . ?
N3 Cu2 O7 C63 162.7(6) . . . . ?
O6 Cu2 O7 C63 19.44(17) . . . . ?
O1 Cu1 N1 C25 -145.65(14) . . . . ?
O3 Cu1 N1 C25 -43.2(7) . . . . ?
N2 Cu1 N1 C25 21.32(14) . . . . ?
O1 Cu1 N1 C13 92.58(13) . . . . ?
O3 Cu1 N1 C13 -164.9(6) . . . . ?
N2 Cu1 N1 C13 -100.45(14) . . . . ?
O1 Cu1 N1 C12 -26.89(14) . . . . ?
O3 Cu1 N1 C12 75.6(7) . . . . ?
N2 Cu1 N1 C12 140.08(14) . . . . ?
O1 Cu1 N2 C30 -111.0(3) . . . . ?
O3 Cu1 N2 C30 -18.0(2) . . . . ?
N1 Cu1 N2 C30 167.4(2) . . . . ?
O1 Cu1 N2 C26 73.7(4) . . . . ?
O3 Cu1 N2 C26 166.65(16) . . . . ?
N1 Cu1 N2 C26 -7.94(16) . . . . ?
O5 Cu2 N3 C57 -146.52(13) . . . . ?
O7 Cu2 N3 C57 -30.7(7) . . . . ?
N4 Cu2 N3 C57 19.56(13) . . . . ?
O6 Cu2 N3 C57 112.90(13) . . . . ?
O5 Cu2 N3 C45 91.23(13) . . . . ?
O7 Cu2 N3 C45 -153.0(6) . . . . ?
N4 Cu2 N3 C45 -102.69(14) . . . . ?
O6 Cu2 N3 C45 -9.35(13) . . . . ?
O5 Cu2 N3 C44 -28.37(14) . . . . ?
O7 Cu2 N3 C44 87.5(7) . . . . ?
N4 Cu2 N3 C44 137.71(14) . . . . ?
O6 Cu2 N3 C44 -128.95(13) . . . . ?
O5 Cu2 N4 C58 83.2(3) . . . . ?
O7 Cu2 N4 C58 172.53(16) . . . . ?
N3 Cu2 N4 C58 -3.05(16) . . . . ?
O6 Cu2 N4 C58 -90.02(16) . . . . ?
O5 Cu2 N4 C62 -106.0(3) . . . . ?
O7 Cu2 N4 C62 -16.68(19) . . . . ?
N3 Cu2 N4 C62 167.74(19) . . . . ?
O6 Cu2 N4 C62 80.78(18) . . . . ?
Cu1 O1 C1 C11 39.9(3) . . . . ?
Cu1 O1 C1 C2 -141.16(17) . . . . ?
O1 C1 C2 C7 -177.9(2) . . . . ?
C11 C1 C2 C7 1.1(3) . . . . ?
O1 C1 C2 C3 3.3(3) . . . . ?
C11 C1 C2 C3 -177.8(2) . . . . ?
C7 C2 C3 C5 -1.7(3) . . . . ?
C1 C2 C3 C5 177.1(2) . . . . ?
C7 C2 C3 C6 -120.6(2) . . . . ?
C1 C2 C3 C6 58.3(3) . . . . ?
C7 C2 C3 C4 118.0(2) . . . . ?
C1 C2 C3 C4 -63.2(3) . . . . ?
C1 C2 C7 C8 -2.0(3) . . . . ?
C3 C2 C7 C8 176.9(2) . . . . ?
C2 C7 C8 C10 1.5(3) . . . . ?
C2 C7 C8 C9 -174.7(2) . . . . ?
C7 C8 C10 C11 -0.2(3) . . . . ?
C9 C8 C10 C11 176.0(2) . . . . ?
C8 C10 C11 C1 -0.7(3) . . . . ?
C8 C10 C11 C12 178.6(2) . . . . ?
O1 C1 C11 C10 179.1(2) . . . . ?
C2 C1 C11 C10 0.2(3) . . . . ?
O1 C1 C11 C12 -0.1(3) . . . . ?
C2 C1 C11 C12 -179.0(2) . . . . ?
C10 C11 C12 N1 124.9(2) . . . . ?
C1 C11 C12 N1 -55.9(3) . . . . ?
C25 N1 C12 C11 -178.60(17) . . . . ?
C13 N1 C12 C11 -57.9(2) . . . . ?
Cu1 N1 C12 C11 64.0(2) . . . . ?
C25 N1 C13 C14 -53.0(2) . . . . ?
C12 N1 C13 C14 -172.74(18) . . . . ?
Cu1 N1 C13 C14 66.6(2) . . . . ?
N1 C13 C14 C24 107.5(2) . . . . ?
N1 C13 C14 C15 -77.8(3) . . . . ?
C24 C14 C15 O2 -178.64(19) . . . . ?
C13 C14 C15 O2 6.7(3) . . . . ?
C24 C14 C15 C16 3.6(3) . . . . ?
C13 C14 C15 C16 -171.1(2) . . . . ?
O2 C15 C16 C21 178.4(2) . . . . ?
C14 C15 C16 C21 -4.2(3) . . . . ?
O2 C15 C16 C17 -3.5(3) . . . . ?
C14 C15 C16 C17 173.9(2) . . . . ?
C21 C16 C17 C19 127.4(2) . . . . ?
C15 C16 C17 C19 -50.6(3) . . . . ?
C21 C16 C17 C18 -109.5(2) . . . . ?
C15 C16 C17 C18 72.5(3) . . . . ?
C21 C16 C17 C20 9.1(3) . . . . ?
C15 C16 C17 C20 -168.9(2) . . . . ?
C15 C16 C21 C22 1.2(3) . . . . ?
C17 C16 C21 C22 -177.0(2) . . . . ?
C16 C21 C22 C24 2.4(3) . . . . ?
C16 C21 C22 C23 179.6(2) . . . . ?
C21 C22 C24 C14 -3.0(3) . . . . ?
C23 C22 C24 C14 179.7(2) . . . . ?
C15 C14 C24 C22 0.2(3) . . . . ?
C13 C14 C24 C22 174.9(2) . . . . ?
C13 N1 C25 C26 91.6(2) . . . . ?
C12 N1 C25 C26 -149.74(18) . . . . ?
Cu1 N1 C25 C26 -30.7(2) . . . . ?
C30 N2 C26 C27 0.2(3) . . . . ?
Cu1 N2 C26 C27 175.93(18) . . . . ?
C30 N2 C26 C25 176.2(2) . . . . ?
Cu1 N2 C26 C25 -8.1(2) . . . . ?
N1 C25 C26 N2 26.6(3) . . . . ?
N1 C25 C26 C27 -157.5(2) . . . . ?
N2 C26 C27 C28 0.7(4) . . . . ?
C25 C26 C27 C28 -174.9(2) . . . . ?
C26 C27 C28 C29 -1.4(4) . . . . ?
C27 C28 C29 C30 1.1(4) . . . . ?
C26 N2 C30 C29 -0.5(4) . . . . ?
Cu1 N2 C30 C29 -175.62(19) . . . . ?
C28 C29 C30 N2 -0.2(4) . . . . ?
Cu1 O3 C31 O4 -20.8(3) . . . . ?
Cu1 O3 C31 C32 159.61(17) . . . . ?
Cu2 O5 C33 C43 30.1(3) . . . . ?
Cu2 O5 C33 C34 -150.59(16) . . . . ?
O5 C33 C34 C39 178.27(19) . . . . ?
C43 C33 C34 C39 -2.4(3) . . . . ?
O5 C33 C34 C35 0.1(3) . . . . ?
C43 C33 C34 C35 179.4(2) . . . . ?
C39 C34 C35 C38 8.2(3) . . . . ?
C33 C34 C35 C38 -173.7(2) . . . . ?
C39 C34 C35 C36 127.9(2) . . . . ?
C33 C34 C35 C36 -54.0(3) . . . . ?
C39 C34 C35 C37 -110.8(2) . . . . ?
C33 C34 C35 C37 67.3(3) . . . . ?
C33 C34 C39 C40 -0.4(3) . . . . ?
C35 C34 C39 C40 177.8(2) . . . . ?
C34 C39 C40 C42 2.3(4) . . . . ?
C34 C39 C40 C41 -176.8(2) . . . . ?
C39 C40 C42 C43 -1.5(3) . . . . ?
C41 C40 C42 C43 177.6(2) . . . . ?
O5 C33 C43 C42 -177.48(19) . . . . ?
C34 C33 C43 C42 3.2(3) . . . . ?
O5 C33 C43 C44 5.5(3) . . . . ?
C34 C33 C43 C44 -173.80(19) . . . . ?
C40 C42 C43 C33 -1.2(3) . . . . ?
C40 C42 C43 C44 175.8(2) . . . . ?
C33 C43 C44 N3 -56.6(3) . . . . ?
C42 C43 C44 N3 126.5(2) . . . . ?
C57 N3 C44 C43 179.02(17) . . . . ?
C45 N3 C44 C43 -59.2(2) . . . . ?
Cu2 N3 C44 C43 62.8(2) . . . . ?
C57 N3 C45 C46 -56.8(2) . . . . ?
C44 N3 C45 C46 -177.35(17) . . . . ?
Cu2 N3 C45 C46 62.7(2) . . . . ?
N3 C45 C46 C47 110.3(2) . . . . ?
N3 C45 C46 C56 -74.0(3) . . . . ?
C56 C46 C47 C48 0.4(3) . . . . ?
C45 C46 C47 C48 176.0(2) . . . . ?
C46 C47 C48 C50 -2.2(3) . . . . ?
C46 C47 C48 C49 -179.0(2) . . . . ?
C47 C48 C50 C51 1.0(3) . . . . ?
C49 C48 C50 C51 177.8(2) . . . . ?
C48 C50 C51 C56 1.9(3) . . . . ?
C48 C50 C51 C52 -177.6(2) . . . . ?
C50 C51 C52 C55 129.6(2) . . . . ?
C56 C51 C52 C55 -49.9(3) . . . . ?
C50 C51 C52 C53 -106.2(2) . . . . ?
C56 C51 C52 C53 74.3(3) . . . . ?
C50 C51 C52 C54 12.0(3) . . . . ?
C56 C51 C52 C54 -167.4(2) . . . . ?
Cu2 O6 C56 C46 51.0(2) . . . . ?
Cu2 O6 C56 C51 -131.21(19) . . . . ?
C47 C46 C56 O6 -179.38(19) . . . . ?
C45 C46 C56 O6 5.0(3) . . . . ?
C47 C46 C56 C51 2.7(3) . . . . ?
C45 C46 C56 C51 -173.0(2) . . . . ?
C50 C51 C56 O6 178.6(2) . . . . ?
C52 C51 C56 O6 -1.9(3) . . . . ?
C50 C51 C56 C46 -3.7(3) . . . . ?
C52 C51 C56 C46 175.8(2) . . . . ?
C45 N3 C57 C58 90.7(2) . . . . ?
C44 N3 C57 C58 -149.55(17) . . . . ?
Cu2 N3 C57 C58 -31.9(2) . . . . ?
C62 N4 C58 C59 -2.1(3) . . . . ?
Cu2 N4 C58 C59 169.40(18) . . . . ?
C62 N4 C58 C57 173.72(19) . . . . ?
Cu2 N4 C58 C57 -14.8(2) . . . . ?
N3 C57 C58 N4 32.0(3) . . . . ?
N3 C57 C58 C59 -152.4(2) . . . . ?
N4 C58 C59 C60 1.7(4) . . . . ?
C57 C58 C59 C60 -173.7(2) . . . . ?
C58 C59 C60 C61 0.2(4) . . . . ?
C59 C60 C61 C62 -1.5(4) . . . . ?
C58 N4 C62 C61 0.6(3) . . . . ?
Cu2 N4 C62 C61 -169.84(18) . . . . ?
C60 C61 C62 N4 1.2(4) . . . . ?
Cu2 O7 C63 O8 -24.0(3) . . . . ?
Cu2 O7 C63 C64 155.42(15) . . . . ?
